data_2007488
loop_
_publ_author_name
'Benchat, Nour-Eddine'
'Taoufik, Jamal'
'Essassi, El-Mokhtar'
'Ramdani, Abdelkrim'
'El-Bali, Brahim'
'Bolte, Michael'

_publ_section_title
;
 6-Chloro-4-(<i>o</i>-chlorobenzyl)-3-methylpyridazine at 173K
;
_journal_issue 7
_journal_name_full 'Acta Crystallographica Section C'
_journal_page_first 964
_journal_page_last 966
_journal_paper_doi 10.1107/S0108270198001838
_journal_volume 54
_journal_year 1998
_chemical_formula_moiety 'C12 H10 Cl2 N2'
_chemical_formula_sum 'C12 H10 Cl2 N2'
_chemical_formula_weight 253.12
_chemical_name_systematic
;
 ?
;
_space_group_IT_number 14
_symmetry_cell_setting monoclinic
_symmetry_space_group_name_Hall '-P 2ybc'
_symmetry_space_group_name_H-M 'P 1 21/c 1'
_audit_creation_method SHELXL-97
_cell_angle_alpha 90
_cell_angle_beta 92.8820(10)
_cell_angle_gamma 90
_cell_formula_units_Z 8
_cell_length_a 12.8011(2)
_cell_length_b 9.6258(2)
_cell_length_c 19.4453(2)
_cell_measurement_reflns_used 7731
_cell_measurement_temperature 173
_cell_measurement_theta_max 25.00
_cell_measurement_theta_min 1.00
_cell_volume 2393.04(7)
_computing_cell_refinement SMART
_computing_data_collection 'SMART (Siemens, 1995)'
_computing_data_reduction 'SAINT (Siemens, 1995)'
_computing_molecular_graphics 'XP (Sheldrick, 1991)'
_computing_structure_refinement 'SHELXL97 (Sheldrick, 1997)'
_computing_structure_solution 'SHELXS97 (Sheldrick, 1990)'
_diffrn_ambient_temperature 173
_diffrn_measurement_device 'Siemens CCD three-circle diffractometer'
_diffrn_measurement_method \w
_diffrn_radiation_monochromator 'highly oriented graphite crystal'
_diffrn_radiation_source 'fine-focus sealed tube'
_diffrn_radiation_type MoK\a
_diffrn_radiation_wavelength 0.71073
_diffrn_reflns_av_R_equivalents 0.0302
_diffrn_reflns_av_sigmaI/netI 0.0356
_diffrn_reflns_limit_h_max 15
_diffrn_reflns_limit_h_min -14
_diffrn_reflns_limit_k_max 10
_diffrn_reflns_limit_k_min -9
_diffrn_reflns_limit_l_max 23
_diffrn_reflns_limit_l_min -22
_diffrn_reflns_number 11236
_diffrn_reflns_theta_max 26.23
_diffrn_reflns_theta_min 2.10
_diffrn_standards_decay_% 0
_diffrn_standards_interval_time 0
_diffrn_standards_number 0
_exptl_absorpt_coefficient_mu 0.515
_exptl_absorpt_correction_T_max 0.902
_exptl_absorpt_correction_T_min 0.555
_exptl_absorpt_correction_type 'psi scan (SADABS; Sheldrick, 1996)'
_exptl_crystal_colour 'light yellow'
_exptl_crystal_density_diffrn 1.405
_exptl_crystal_density_meas ?
_exptl_crystal_density_method 'not measured'
_exptl_crystal_description block
_exptl_crystal_F_000 1040
_exptl_crystal_size_max 0.70
_exptl_crystal_size_mid 0.40
_exptl_crystal_size_min 0.20
_refine_diff_density_max 0.211
_refine_diff_density_min -0.264
_refine_ls_extinction_method none
_refine_ls_goodness_of_fit_all 1.052
_refine_ls_goodness_of_fit_ref 1.052
_refine_ls_hydrogen_treatment 'H atoms: see text below'
_refine_ls_matrix_type full
_refine_ls_number_parameters 291
_refine_ls_number_reflns 3972
_refine_ls_number_restraints 0
_refine_ls_restrained_S_all 1.052
_refine_ls_R_factor_all 0.0465
_refine_ls_R_factor_obs .0340
_refine_ls_shift/su_max 0.001
_refine_ls_shift/su_mean 0.000
_refine_ls_structure_factor_coef Fsqd
_refine_ls_weighting_details 'w = 1/[\s^2^(Fo^2^)+(0.0289P)^2^+0.9979P] where P=(Fo^2^+2Fc^2^)/3'
_refine_ls_weighting_scheme calc
_refine_ls_wR_factor_all .0810
_refine_ls_wR_factor_obs .0753
_refine_ls_wR_factor_ref 0.0810
_reflns_number_gt 3278
_reflns_number_total 3972
_reflns_threshold_expression I>2\s(I)
_cod_data_source_file sk1176.cif
_cod_data_source_block b1
_cod_depositor_comments
;
The following automatic conversions were performed:
'_symmetry_cell_setting' value 'Monoclinic' changed to 'monoclinic'
according to '/home/saulius/struct/CIF-dictionaries/cif_core.dic'
dictionary named 'cif_core.dic' version 2.4.1 from 2010-06-29.

Automatic conversion script
Id: cif_fix_enum 1527 2010-12-29 10:47:43Z saulius 

The following automatic conversions were performed:

'_exptl_crystal_density_meas' value 'not measured' was changed to '?'
- the value is perceived as not measured.

Automatic conversion script
Id: cif_fix_values 3008 2015-01-20 13:52:24Z robertas 

The following automatic conversions were performed:

'_refine_ls_weighting_scheme' value 'calc w =
1/[\s^2^(Fo^2^)+(0.0289P)^2^+0.9979P] where P=(Fo^2^+2Fc^2^)/3' was
changed to 'calc'. New tag '_refine_ls_weighting_details' was
created. The value of the new tag was set to 'w =
1/[\s^2^(Fo^2^)+(0.0289P)^2^+0.9979P] where P=(Fo^2^+2Fc^2^)/3'.

Automatic conversion script
Id: cif_fix_values 3143 2015-03-26 13:38:13Z robertas 
;
_cod_original_sg_symbol_H-M 'P 21/c'
_cod_database_code 2007488

loop_
_symmetry_equiv_pos_as_xyz
'x, y, z'
'-x, y+1/2, -z+1/2'
'-x, -y, -z'
'x, -y-1/2, z-1/2'

loop_
_atom_site_label
_atom_site_fract_x
_atom_site_fract_y
_atom_site_fract_z
_atom_site_U_iso_or_equiv
_atom_site_adp_type
_atom_site_calc_flag
_atom_site_refinement_flags
_atom_site_occupancy
_atom_site_disorder_assembly
_atom_site_disorder_group
_atom_site_type_symbol
C1 .80883(16) .4686(2) .61008(9) .0327(5) Uani d . 1 . . C
H1A .7326 .4868 .6083 .039 Uiso calc R 1 . . H
H1B .8189 .3692 .5993 .039 Uiso calc R 1 . . H
C2 .85796(14) .5556(2) .55481(9) .0256(5) Uani d . 1 . . C
C3 .94805(14) .6317(2) .56662(9) .0269(5) Uani d . 1 . . C
H3 .9835 .6338 .6107 .032 Uiso calc R 1 . . H
C4 .98525(14) .7056(2) .51134(9) .0277(5) Uani d . 1 . . C
Cl4 1.09596(4) .80969(7) .52280(3) .04328(17) Uani d . 1 . . Cl
N5 .94208(13) .70627(19) .44816(8) .0322(4) Uani d . 1 . . N
N6 .85332(13) .6311(2) .43594(8) .0312(4) Uani d . 1 . . N
C7 .81137(14) .5601(2) .48686(9) .0274(5) Uani d . 1 . . C
C8 .71025(15) .4863(3) .46772(11) .0390(6) Uani d . 1 . . C
H8A .6525 .5334 .4893 .058 Uiso calc R 1 . . H
H8B .7146 .3899 .4839 .058 Uiso calc R 1 . . H
H8C .6980 .4874 .4176 .058 Uiso calc R 1 . . H
C11 .85237(14) .4957(2) .68274(9) .0279(5) Uani d . 1 . . C
C12 .82054(15) .6090(2) .72166(10) .0312(5) Uani d . 1 . . C
Cl2 .72765(5) .72549(7) .68550(3) .05177(18) Uani d . 1 . . Cl
C13 .86072(17) .6336(3) .78854(10) .0359(5) Uani d . 1 . . C
H13 .8381 .7117 .8137 .043 Uiso calc R 1 . . H
C14 .93397(17) .5427(3) .81794(10) .0382(6) Uani d . 1 . . C
H14 .9614 .5577 .8636 .046 Uiso calc R 1 . . H
C15 .96724(16) .4297(3) .78060(11) .0379(6) Uani d . 1 . . C
H15 1.0179 .3678 .8007 .045 Uiso calc R 1 . . H
C16 .92680(15) .4066(2) .71370(10) .0321(5) Uani d . 1 . . C
H16 .9503 .3288 .6887 .038 Uiso calc R 1 . . H
C1A .42658(16) .4961(2) .15165(10) .0322(5) Uani d . 1 . . C
H1D .4119 .4018 .1690 .039 Uiso calc R 1 . . H
H1E .5035 .5064 .1510 .039 Uiso calc R 1 . . H
C2A .38526(14) .6018(2) .20135(9) .0249(4) Uani d . 1 . . C
C3A .30477(14) .6916(2) .18423(9) .0260(5) Uani d . 1 . . C
H3A .2703 .6902 .1398 .031 Uiso calc R 1 . . H
C4A .27563(14) .7850(2) .23454(9) .0263(5) Uani d . 1 . . C
Cl4A .17835(4) .90744(6) .21514(3) .04001(16) Uani d . 1 . . Cl
N5A .31807(13) .7921(2) .29786(8) .0338(4) Uani d . 1 . . N
N6A .39655(13) .7016(2) .31541(8) .0350(4) Uani d . 1 . . N
C7A .42995(14) .6109(2) .26954(9) .0283(5) Uani d . 1 . . C
C8A .51899(17) .5190(3) .29472(11) .0444(6) Uani d . 1 . . C
H8D .5332 .5340 .3442 .067 Uiso calc R 1 . . H
H8E .5816 .5417 .2699 .067 Uiso calc R 1 . . H
H8F .5002 .4215 .2865 .067 Uiso calc R 1 . . H
C11A .38037(15) .5086(2) .07836(9) .0281(5) Uani d . 1 . . C
C12A .41003(14) .6145(2) .03405(10) .0275(5) Uani d . 1 . . C
Cl2A .50111(4) .73947(6) .06380(3) .03946(16) Uani d . 1 . . Cl
C13A .36921(15) .6248(2) -.03370(10) .0300(5) Uani d . 1 . . C
H13A .3915 .6967 -.0630 .036 Uiso calc R 1 . . H
C14A .29533(15) .5280(2) -.05747(10) .0325(5) Uani d . 1 . . C
H14A .2666 .5337 -.1034 .039 Uiso calc R 1 . . H
C15A .26358(16) .4233(2) -.01444(10) .0350(5) Uani d . 1 . . C
H15A .2126 .3579 -.0307 .042 Uiso calc R 1 . . H
C16A .30609(16) .4138(2) .05245(10) .0321(5) Uani d . 1 . . C
H16A .2840 .3408 .0813 .039 Uiso calc R 1 . . H

loop_
_atom_site_aniso_label
_atom_site_aniso_U_11
_atom_site_aniso_U_22
_atom_site_aniso_U_33
_atom_site_aniso_U_12
_atom_site_aniso_U_13
_atom_site_aniso_U_23
C1 .0397(11) .0361(15) .0223(10) -.0102(10) .0036(8) .0014(9)
C2 .0294(10) .0265(13) .0212(9) .0007(8) .0030(7) -.0016(8)
C3 .0291(10) .0321(14) .0194(9) .0014(9) -.0001(7) -.0004(9)
C4 .0301(10) .0271(13) .0263(10) -.0020(9) .0055(8) .0001(9)
Cl4 .0380(3) .0509(4) .0414(3) -.0169(3) .0067(2) .0018(3)
N5 .0382(9) .0337(12) .0251(9) -.0023(8) .0048(7) .0021(8)
N6 .0370(9) .0332(12) .0234(8) .0018(8) -.0003(7) .0008(8)
C7 .0289(10) .0286(14) .0246(10) .0025(8) .0004(8) -.0029(9)
C8 .0365(11) .0475(17) .0323(11) -.0054(10) -.0056(9) -.0023(11)
C11 .0322(10) .0314(14) .0207(9) -.0085(9) .0067(8) .0037(9)
C12 .0330(10) .0335(15) .0277(10) -.0032(9) .0075(8) .0050(9)
Cl2 .0521(3) .0504(5) .0528(4) .0153(3) .0030(3) .0058(3)
C13 .0459(12) .0355(15) .0273(10) -.0082(10) .0126(9) -.0038(10)
C14 .0447(12) .0481(17) .0217(10) -.0152(11) .0029(9) .0018(10)
C15 .0367(11) .0437(17) .0332(11) -.0046(10) .0013(9) .0111(11)
C16 .0361(11) .0310(14) .0299(11) -.0031(9) .0098(9) .0016(10)
C1A .0399(11) .0336(15) .0232(10) .0109(10) .0020(8) -.0011(9)
C2A .0262(9) .0278(13) .0212(9) -.0001(8) .0048(7) .0015(8)
C3A .0269(9) .0318(14) .0193(9) -.0004(9) .0021(7) .0006(9)
C4A .0260(9) .0274(13) .0260(10) -.0014(8) .0067(8) .0006(9)
Cl4A .0377(3) .0373(4) .0453(3) .0114(2) .0053(2) -.0049(3)
N5A .0370(9) .0385(13) .0264(9) .0001(8) .0064(7) -.0063(8)
N6A .0378(9) .0435(13) .0235(9) -.0001(9) -.0006(7) -.0030(8)
C7A .0281(10) .0345(15) .0224(10) -.0009(9) .0016(8) .0019(9)
C8A .0444(12) .0566(18) .0312(11) .0129(12) -.0075(9) .0027(11)
C11A .0347(10) .0299(14) .0203(9) .0100(9) .0064(8) -.0028(9)
C12A .0254(9) .0292(14) .0286(10) .0060(9) .0075(8) -.0037(9)
Cl2A .0312(3) .0428(4) .0446(3) -.0038(2) .0044(2) -.0034(3)
C13A .0347(10) .0314(14) .0248(10) .0071(9) .0116(8) .0039(9)
C14A .0391(11) .0382(15) .0205(9) .0073(10) .0059(8) -.0024(9)
C15A .0434(12) .0341(15) .0279(11) -.0011(10) .0067(9) -.0077(10)
C16A .0444(12) .0288(14) .0240(10) .0014(10) .0109(9) .0002(9)

loop_
_atom_type_symbol
_atom_type_description
_atom_type_scat_dispersion_real
_atom_type_scat_dispersion_imag
_atom_type_scat_source
C C 0.0033 0.0016 'International Tables Vol C Tables 4.2.6.8 and 6.1.1.4'
H H 0.0000 0.0000 'International Tables Vol C Tables 4.2.6.8 and 6.1.1.4'
N N 0.0061 0.0033 'International Tables Vol C Tables 4.2.6.8 and 6.1.1.4'
Cl Cl 0.1484 0.1585 'International Tables Vol C Tables 4.2.6.8 and 6.1.1.4'

loop_
_geom_angle_atom_site_label_1
_geom_angle_atom_site_label_2
_geom_angle_atom_site_label_3
_geom_angle
_geom_angle_publ_flag
C11 C1 C2 114.71(17) ?
C3 C2 C7 116.59(17) y
C3 C2 C1 123.18(17) ?
C7 C2 C1 120.23(17) ?
C2 C3 C4 117.34(17) y
N5 C4 C3 125.22(18) y
N5 C4 Cl4 114.58(14) y
C3 C4 Cl4 120.19(15) y
C4 N5 N6 117.85(16) y
C7 N6 N5 120.41(16) y
N6 C7 C2 122.54(18) y
N6 C7 C8 115.46(17) ?
C2 C7 C8 121.99(18) ?
C16 C11 C12 117.16(18) ?
C16 C11 C1 120.5(2) ?
C12 C11 C1 122.31(19) ?
C13 C12 C11 122.2(2) ?
C13 C12 Cl2 118.44(17) ?
C11 C12 Cl2 119.39(15) ?
C14 C13 C12 119.2(2) ?
C13 C14 C15 119.9(2) ?
C14 C15 C16 120.3(2) ?
C15 C16 C11 121.2(2) ?
C2A C1A C11A 114.37(17) ?
C3A C2A C7A 116.72(18) y
C3A C2A C1A 123.33(17) ?
C7A C2A C1A 119.95(17) ?
C2A C3A C4A 117.40(17) y
N5A C4A C3A 125.11(19) y
N5A C4A Cl4A 114.99(15) y
C3A C4A Cl4A 119.88(15) y
C4A N5A N6A 117.65(17) y
C7A N6A N5A 120.60(16) y
N6A C7A C2A 122.49(18) y
N6A C7A C8A 115.47(17) ?
C2A C7A C8A 122.03(19) ?
C16A C11A C12A 117.11(18) ?
C16A C11A C1A 120.88(19) ?
C12A C11A C1A 122.01(19) ?
C13A C12A C11A 122.18(19) ?
C13A C12A Cl2A 118.28(16) ?
C11A C12A Cl2A 119.54(15) ?
C14A C13A C12A 118.83(19) ?
C15A C14A C13A 120.17(19) ?
C14A C15A C16A 120.1(2) ?
C15A C16A C11A 121.6(2) ?

loop_
_geom_bond_atom_site_label_1
_geom_bond_atom_site_label_2
_geom_bond_site_symmetry_2
_geom_bond_distance
_geom_bond_publ_flag
C1 C11 . 1.515(3) ?
C1 C2 . 1.523(3) ?
C2 C3 . 1.376(3) y
C2 C7 . 1.423(3) y
C3 C4 . 1.393(3) y
C4 N5 . 1.321(2) y
C4 Cl4 . 1.741(2) y
N5 N6 . 1.358(2) y
N6 C7 . 1.337(3) y
C7 C8 . 1.507(3) ?
C11 C16 . 1.395(3) ?
C11 C12 . 1.400(3) ?
C12 C13 . 1.394(3) ?
C12 Cl2 . 1.755(2) y
C13 C14 . 1.385(3) ?
C14 C15 . 1.386(3) ?
C15 C16 . 1.393(3) ?
C1A C2A . 1.517(3) ?
C1A C11A . 1.520(3) ?
C2A C3A . 1.373(3) y
C2A C7A . 1.420(3) y
C3A C4A . 1.393(3) y
C4A N5A . 1.322(2) y
C4A Cl4A . 1.742(2) y
N5A N6A . 1.360(2) y
N6A C7A . 1.334(3) y
C7A C8A . 1.505(3) ?
C11A C16A . 1.394(3) ?
C11A C12A . 1.399(3) ?
C12A C13A . 1.396(3) ?
C12A Cl2A . 1.753(2) y
C13A C14A . 1.390(3) ?
C14A C15A . 1.384(3) ?
C15A C16A . 1.387(3) ?

loop_
_geom_torsion_atom_site_label_1
_geom_torsion_atom_site_label_2
_geom_torsion_atom_site_label_3
_geom_torsion_atom_site_label_4
_geom_torsion
_geom_torsion_publ_flag
C11 C1 C2 C3 12.6(3) y
C11 C1 C2 C7 -168.00(19) y
C7 C2 C3 C4 -0.1(3) ?
C1 C2 C3 C4 179.35(19) ?
C2 C3 C4 N5 -1.4(3) ?
C2 C3 C4 Cl4 177.56(16) ?
C3 C4 N5 N6 1.2(3) ?
Cl4 C4 N5 N6 -177.83(14) ?
C4 N5 N6 C7 0.6(3) ?
N5 N6 C7 C2 -2.0(3) ?
N5 N6 C7 C8 177.22(18) ?
C3 C2 C7 N6 1.7(3) ?
C1 C2 C7 N6 -177.70(19) ?
C3 C2 C7 C8 -177.5(2) ?
C1 C2 C7 C8 3.1(3) ?
C2 C1 C11 C16 -99.7(2) y
C2 C1 C11 C12 80.4(2) y
C16 C11 C12 C13 0.1(3) ?
C1 C11 C12 C13 179.95(18) ?
C16 C11 C12 Cl2 179.65(15) ?
C1 C11 C12 Cl2 -0.5(3) ?
C11 C12 C13 C14 -0.5(3) ?
Cl2 C12 C13 C14 179.91(15) ?
C12 C13 C14 C15 0.7(3) ?
C13 C14 C15 C16 -0.4(3) ?
C14 C15 C16 C11 0.0(3) ?
C12 C11 C16 C15 0.2(3) ?
C1 C11 C16 C15 -179.70(18) ?
C11A C1A C2A C3A 6.9(3) y
C11A C1A C2A C7A -173.37(18) y
C7A C2A C3A C4A 1.2(3) ?
C1A C2A C3A C4A -179.00(18) ?
C2A C3A C4A N5A -1.4(3) ?
C2A C3A C4A Cl4A 176.98(15) ?
C3A C4A N5A N6A 0.2(3) ?
Cl4A C4A N5A N6A -178.22(14) ?
C4A N5A N6A C7A 1.1(3) ?
N5A N6A C7A C2A -1.2(3) ?
N5A N6A C7A C8A 178.47(19) ?
C3A C2A C7A N6A -0.1(3) ?
C1A C2A C7A N6A -179.83(18) ?
C3A C2A C7A C8A -179.65(19) ?
C1A C2A C7A C8A 0.6(3) ?
C2A C1A C11A C16A -105.2(2) y
C2A C1A C11A C12A 74.9(2) y
C16A C11A C12A C13A -1.1(3) ?
C1A C11A C12A C13A 178.79(18) ?
C16A C11A C12A Cl2A 178.70(14) ?
C1A C11A C12A Cl2A -1.4(2) ?
C11A C12A C13A C14A 1.1(3) ?
Cl2A C12A C13A C14A -178.69(14) ?
C12A C13A C14A C15A -0.2(3) ?
C13A C14A C15A C16A -0.6(3) ?
C14A C15A C16A C11A 0.6(3) ?
C12A C11A C16A C15A 0.2(3) ?
C1A C11A C16A C15A -179.66(18) ?

loop_
_cod_related_entry_id
_cod_related_entry_database
_cod_related_entry_code
1 ChemSpider 8236359
